data_2021021
loop_
_publ_author_name
'Swinton Darious, Robert'
'Jasmine, Nithianantham Jeeva'
'Karthikeyan, Ammasai'
'Thomas Muthiah, Packianathan'
'Perdih, Franc'

_publ_section_title
;
 Supramolecular architectures in cytosinium 6-chloronicotinate monohydrate
 and 5-bromo-6-methylisocytosinium hydrogen sulfate
;
_journal_coeditor_code OV3108
_journal_issue 3
_journal_name_full 'Acta Crystallographica Section C'
_journal_page_first
;
;
_journal_paper_doi 10.1107/S2053229618002462
_journal_volume 74
_journal_year 2018
_chemical_formula_iupac 'C4 H6 N3 O +, C6 H3 Cl N O2 -, H2 O'
_chemical_formula_moiety 'C4 H6 N3 O +, C6 H3 Cl N O2 -, H2 O'
_chemical_formula_sum 'C10 H11 Cl N4 O4'
_chemical_formula_weight 286.68
_chemical_name_common
;
Cytosinium 6-chloronicotinate
;
_chemical_name_systematic
;
Cytosinium 6-chloropyridine-3-carboxylate
;
_space_group_crystal_system orthorhombic
_space_group_IT_number 56
_space_group_name_Hall '-P 2ab 2ac'
_space_group_name_H-M_alt 'P c c n'
_symmetry_space_group_name_Hall '-P 2ab 2ac'
_symmetry_space_group_name_H-M 'P c c n'
_atom_sites_solution_hydrogens mixed
_audit_creation_method SHELXL-2014/7
_cell_angle_alpha 90
_cell_angle_beta 90
_cell_angle_gamma 90
_cell_formula_units_Z 8
_cell_length_a 19.5314(12)
_cell_length_b 12.7103(10)
_cell_length_c 9.8189(5)
_cell_measurement_reflns_used 2286
_cell_measurement_temperature 293(2)
_cell_measurement_theta_max 29.3800
_cell_measurement_theta_min 3.8160
_cell_volume 2437.5(3)
_computing_cell_refinement
;
CrysAlis PRO (Agilent, 2013)
;
_computing_data_collection
;
CrysAlis PRO (Agilent, 2013)
;
_computing_data_reduction
;
CrysAlis PRO (Agilent, 2013)
;
_computing_molecular_graphics
;
ORTEP-3 for Windows (Farrugia, 2012), PLATON (Spek, 2009)
and Mercury (Macrae <i>et al.</i>, 2008)
;
_computing_publication_material
;
PLATON (Spek, 2009) and publCIF (Westrip, 2010)
;
_computing_structure_refinement
;
SHELXL2014 (Sheldrick, 2015<i>b</i>)
;
_computing_structure_solution
;
SHELXS2013 (Sheldrick, 2015<i>a</i>)
;
_diffrn_ambient_temperature 293(2)
_diffrn_detector_area_resol_mean 10.4933
_diffrn_measured_fraction_theta_full 0.999
_diffrn_measured_fraction_theta_max 0.999
_diffrn_measurement_device_type
;
Agilent SuperNova Dual Source diffractometer with an Atlas detector
;
_diffrn_measurement_method '\w scans'
_diffrn_radiation_monochromator mirror
_diffrn_radiation_source 'SuperNova (Mo) X-ray Source'
_diffrn_radiation_type MoK\a
_diffrn_radiation_wavelength 0.71073
_diffrn_reflns_av_R_equivalents 0.0469
_diffrn_reflns_limit_h_max 25
_diffrn_reflns_limit_h_min -23
_diffrn_reflns_limit_k_max 16
_diffrn_reflns_limit_k_min -14
_diffrn_reflns_limit_l_max 11
_diffrn_reflns_limit_l_min -12
_diffrn_reflns_number 10045
_diffrn_reflns_theta_full 25.242
_diffrn_reflns_theta_max 27.480
_diffrn_reflns_theta_min 2.821
_exptl_absorpt_coefficient_mu 0.331
_exptl_absorpt_correction_T_max 1.00000
_exptl_absorpt_correction_T_min 0.40904
_exptl_absorpt_correction_type multi-scan
_exptl_absorpt_process_details
;
(CrysAlis PRO; Agilent, 2013)
;
_exptl_crystal_colour colorless
_exptl_crystal_density_diffrn 1.562
_exptl_crystal_description plate
_exptl_crystal_F_000 1184
_exptl_crystal_size_max 0.300
_exptl_crystal_size_mid 0.250
_exptl_crystal_size_min 0.080
_refine_diff_density_max 0.488
_refine_diff_density_min -0.302
_refine_ls_extinction_method none
_refine_ls_goodness_of_fit_ref 1.069
_refine_ls_hydrogen_treatment mixed
_refine_ls_matrix_type full
_refine_ls_number_parameters 178
_refine_ls_number_reflns 2800
_refine_ls_number_restraints 0
_refine_ls_restrained_S_all 1.069
_refine_ls_R_factor_all 0.1064
_refine_ls_R_factor_gt 0.0614
_refine_ls_shift/su_max 0.000
_refine_ls_shift/su_mean 0.000
_refine_ls_structure_factor_coef Fsqd
_refine_ls_weighting_details 'w=1/[\s^2^(Fo^2^)+(0.0845P)^2^+1.0271P] where P=(Fo^2^+2Fc^2^)/3'
_refine_ls_weighting_scheme calc
_refine_ls_wR_factor_gt 0.1572
_refine_ls_wR_factor_ref 0.1840
_reflns_number_gt 1688
_reflns_number_total 2800
_reflns_threshold_expression 'I > 2\s(I)'
_cod_data_source_file ov3108sup1.cif
_cod_data_source_block I
_cod_database_code 2021021
_shelx_space_group_comment
;
The symmetry employed for this shelxl refinement is uniquely defined
by the following loop, which should always be used as a source of
symmetry information in preference to the above space-group names.
They are only intended as comments.
;
_shelx_estimated_absorpt_t_min 0.907
_shelx_estimated_absorpt_t_max 0.974

loop_
_space_group_symop_operation_xyz
'x, y, z'
'-x+1/2, -y+1/2, z'
'x+1/2, -y, -z+1/2'
'-x, y+1/2, -z+1/2'
'-x, -y, -z'
'x-1/2, y-1/2, -z'
'-x-1/2, y, z-1/2'
'x, -y-1/2, z-1/2'

loop_
_atom_site_type_symbol
_atom_site_label
_atom_site_fract_x
_atom_site_fract_y
_atom_site_fract_z
_atom_site_U_iso_or_equiv
_atom_site_adp_type
_atom_site_calc_flag
_atom_site_occupancy
Cl Cl1 0.67574(4) 0.36365(8) -0.49716(9) 0.0525(3) Uani d 1
O O3 0.48180(11) 0.36704(18) 0.0450(2) 0.0467(6) Uani d 1
O O4 0.57869(11) 0.4109(2) 0.1506(2) 0.0508(7) Uani d 1
C C7 0.54367(15) 0.3756(2) -0.2072(3) 0.0361(7) Uani d 1
H H7 0.4962 0.3726 -0.2010 0.043 Uiso calc 1
C C8 0.58057(14) 0.3855(2) -0.0889(3) 0.0322(7) Uani d 1
C C9 0.65089(15) 0.3901(3) -0.0985(3) 0.0406(8) Uani d 1
H H9 0.6774 0.3980 -0.0206 0.049 Uiso calc 1
C C10 0.68162(16) 0.3828(3) -0.2246(3) 0.0437(8) Uani d 1
H H10 0.7290 0.3847 -0.2340 0.052 Uiso calc 1
C C11 0.63964(15) 0.3728(2) -0.3353(3) 0.0334(7) Uani d 1
C C12 0.54426(16) 0.3880(2) 0.0465(3) 0.0379(7) Uani d 1
O O2 0.31280(11) 0.35833(18) 0.1369(2) 0.0478(6) Uani d 1
N N1 0.30134(13) 0.3640(2) 0.3669(3) 0.0404(7) Uani d 1
H H1 0.2574 0.3658 0.3609 0.048 Uiso calc 1
N N3 0.40838(11) 0.36435(19) 0.2674(2) 0.0336(6) Uani d 1
H H3 0.4337 0.3643 0.1957 0.040 Uiso calc 1
N N4 0.50634(12) 0.3757(2) 0.3939(3) 0.0397(7) Uani d 1
H H4A 0.5294 0.3787 0.3194 0.048 Uiso calc 1
H H4B 0.5271 0.3779 0.4710 0.048 Uiso calc 1
N N5 0.57245(12) 0.3700(2) -0.3318(2) 0.0358(6) Uani d 1
C C2 0.33890(15) 0.3610(2) 0.2500(3) 0.0357(7) Uani d 1
C C4 0.43982(15) 0.3677(2) 0.3899(3) 0.0310(6) Uani d 1
C C5 0.39817(16) 0.3645(2) 0.5086(3) 0.0396(7) Uani d 1
H H5 0.4177 0.3627 0.5949 0.047 Uiso calc 1
C C6 0.33059(16) 0.3641(2) 0.4930(3) 0.0396(8) Uani d 1
H H6 0.3027 0.3640 0.5697 0.048 Uiso calc 1
O O1W 0.65468(14) 0.6049(2) 0.1498(3) 0.0567(8) Uani d 1
H H1W 0.639(2) 0.545(4) 0.155(5) 0.085 Uiso d 1
H H2W 0.649(3) 0.618(3) 0.068(5) 0.085 Uiso d 1

loop_
_atom_site_aniso_label
_atom_site_aniso_U_11
_atom_site_aniso_U_22
_atom_site_aniso_U_33
_atom_site_aniso_U_12
_atom_site_aniso_U_13
_atom_site_aniso_U_23
Cl1 0.0402(5) 0.0800(7) 0.0372(5) -0.0020(4) 0.0133(3) -0.0096(4)
O3 0.0303(12) 0.0814(17) 0.0284(12) -0.0066(10) 0.0049(9) -0.0019(11)
O4 0.0437(13) 0.0857(18) 0.0230(12) -0.0129(12) -0.0008(9) 0.0003(11)
C7 0.0254(15) 0.0528(19) 0.0299(16) -0.0020(13) 0.0015(11) -0.0001(14)
C8 0.0276(14) 0.0457(18) 0.0233(15) -0.0020(12) 0.0016(11) 0.0035(12)
C9 0.0305(16) 0.059(2) 0.0322(18) -0.0016(14) -0.0053(13) 0.0001(14)
C10 0.0223(15) 0.070(2) 0.0388(18) 0.0015(14) 0.0008(12) 0.0000(16)
C11 0.0280(15) 0.0437(18) 0.0287(16) -0.0001(12) 0.0056(12) -0.0014(13)
C12 0.0363(17) 0.051(2) 0.0262(15) 0.0019(13) 0.0047(13) 0.0042(14)
O2 0.0334(12) 0.0722(17) 0.0379(13) 0.0008(11) -0.0085(9) -0.0055(11)
N1 0.0234(12) 0.0526(17) 0.0453(16) -0.0017(11) 0.0046(11) -0.0009(13)
N3 0.0243(12) 0.0520(16) 0.0244(13) -0.0031(10) 0.0022(9) -0.0006(11)
N4 0.0252(12) 0.0698(19) 0.0241(14) -0.0017(11) -0.0004(10) 0.0027(12)
N5 0.0281(13) 0.0541(16) 0.0252(14) 0.0004(11) 0.0014(10) -0.0002(11)
C2 0.0314(15) 0.0415(18) 0.0341(18) -0.0012(13) -0.0005(12) -0.0024(14)
C4 0.0289(14) 0.0390(17) 0.0249(15) 0.0006(12) -0.0003(11) 0.0030(12)
C5 0.0341(16) 0.058(2) 0.0271(16) 0.0029(14) 0.0046(12) 0.0061(15)
C6 0.0359(17) 0.0506(19) 0.0323(17) 0.0010(14) 0.0103(13) 0.0045(14)
O1W 0.0455(14) 0.084(2) 0.0406(15) -0.0126(13) -0.0057(12) -0.0027(15)

loop_
_atom_type_symbol
_atom_type_description
_atom_type_scat_dispersion_real
_atom_type_scat_dispersion_imag
_atom_type_scat_source
C C 0.0033 0.0016 'International Tables Vol C Tables 4.2.6.8 and 6.1.1.4'
H H 0.0000 0.0000 'International Tables Vol C Tables 4.2.6.8 and 6.1.1.4'
Cl Cl 0.1484 0.1585 'International Tables Vol C Tables 4.2.6.8 and 6.1.1.4'
N N 0.0061 0.0033 'International Tables Vol C Tables 4.2.6.8 and 6.1.1.4'
O O 0.0106 0.0060 'International Tables Vol C Tables 4.2.6.8 and 6.1.1.4'

loop_
_geom_angle_atom_site_label_1
_geom_angle_atom_site_label_2
_geom_angle_atom_site_label_3
_geom_angle
N5 C7 C8 123.6(3)
N5 C7 H7 118.2
C8 C7 H7 118.2
C7 C8 C9 118.0(3)
C7 C8 C12 120.1(3)
C9 C8 C12 121.9(3)
C8 C9 C10 119.5(3)
C8 C9 H9 120.2
C10 C9 H9 120.2
C11 C10 C9 117.3(3)
C11 C10 H10 121.3
C9 C10 H10 121.3
N5 C11 C10 125.5(3)
N5 C11 Cl1 115.2(2)
C10 C11 Cl1 119.2(2)
O3 C12 O4 125.6(3)
O3 C12 C8 116.4(3)
O4 C12 C8 118.0(3)
C2 N1 C6 122.6(3)
C2 N1 H1 118.7
C6 N1 H1 118.7
C4 N3 C2 124.2(2)
C4 N3 H3 117.9
C2 N3 H3 117.9
C4 N4 H4A 120.0
C4 N4 H4B 120.0
H4A N4 H4B 120.0
C11 N5 C7 116.0(2)
O2 C2 N1 122.8(3)
O2 C2 N3 121.9(3)
N1 C2 N3 115.3(3)
N4 C4 N3 118.8(3)
N4 C4 C5 123.2(3)
N3 C4 C5 118.0(3)
C6 C5 C4 118.3(3)
C6 C5 H5 120.9
C4 C5 H5 120.9
C5 C6 N1 121.4(3)
C5 C6 H6 119.3
N1 C6 H6 119.3
H1W O1W H2W 101(4)

loop_
_geom_bond_atom_site_label_1
_geom_bond_atom_site_label_2
_geom_bond_distance
Cl1 C11 1.742(3)
O3 C12 1.249(4)
O4 C12 1.257(4)
C7 N5 1.349(4)
C7 C8 1.373(4)
C7 H7 0.9300
C8 C9 1.378(4)
C8 C12 1.507(4)
C9 C10 1.379(4)
C9 H9 0.9300
C10 C11 1.368(4)
C10 H10 0.9300
C11 N5 1.313(4)
O2 C2 1.222(4)
N1 C2 1.363(4)
N1 C6 1.364(4)
N1 H1 0.8600
N3 C4 1.351(3)
N3 C2 1.368(4)
N3 H3 0.8600
N4 C4 1.304(4)
N4 H4A 0.8600
N4 H4B 0.8600
C4 C5 1.422(4)
C5 C6 1.329(4)
C5 H5 0.9300
C6 H6 0.9300
O1W H1W 0.82(5)
O1W H2W 0.82(5)

loop_
_geom_hbond_atom_site_label_D
_geom_hbond_atom_site_label_H
_geom_hbond_atom_site_label_A
_geom_hbond_site_symmetry_A
_geom_hbond_distance_DH
_geom_hbond_distance_HA
_geom_hbond_distance_DA
_geom_hbond_angle_DHA
N1 H1 O1W 3_465 0.86 2.04 2.896(4) 171.0
O1W H1W O4 . 0.82(5) 2.07(5) 2.878(4) 166(4)
O1W H2W O2 5_665 0.83(5) 2.17(5) 2.923(4) 152(6)
N3 H3 O3 . 0.86 1.75 2.613(3) 177.0
N4 H4A O4 . 0.86 1.96 2.811(3) 170.0
N4 H4B N5 1_556 0.86 2.13 2.988(4) 174.0
C6 H6 O2 7_656 0.93 2.35 3.138(4) 142.0

loop_
_geom_torsion_atom_site_label_1
_geom_torsion_atom_site_label_2
_geom_torsion_atom_site_label_3
_geom_torsion_atom_site_label_4
_geom_torsion
N5 C7 C8 C9 0.1(5)
N5 C7 C8 C12 -178.2(3)
C7 C8 C9 C10 -1.1(5)
C12 C8 C9 C10 177.1(3)
C8 C9 C10 C11 0.9(5)
C9 C10 C11 N5 0.4(5)
C9 C10 C11 Cl1 179.8(3)
C7 C8 C12 O3 9.0(4)
C9 C8 C12 O3 -169.2(3)
C7 C8 C12 O4 -170.9(3)
C9 C8 C12 O4 10.9(5)
C10 C11 N5 C7 -1.4(5)
Cl1 C11 N5 C7 179.2(2)
C8 C7 N5 C11 1.1(4)
C6 N1 C2 O2 178.2(3)
C6 N1 C2 N3 -3.6(4)
C4 N3 C2 O2 179.8(3)
C4 N3 C2 N1 1.6(4)
C2 N3 C4 N4 -176.8(3)
C2 N3 C4 C5 1.9(4)
N4 C4 C5 C6 175.1(3)
N3 C4 C5 C6 -3.6(4)
C4 C5 C6 N1 1.7(5)
C2 N1 C6 C5 2.0(5)

_cod_database_fobs_code 2021021
